data_7216458
loop_
_publ_author_name
'Gao, Guang-Gang'
'Song, Chao-Yu'
'Zong, Xi-Ming'
'Chai, Dong-Feng'
'Liu, Hong'
'Zou, Yu-Long'
'Liu, Jian-Xun'
'Qiu, Yun-Feng'

_publ_section_title
;
 Solvent-controlled 3D lanthanide--polyoxometalate frameworks: reduction
 and stabilization of Ag nanocomposites and catalytic properties
;
_journal_issue 23
_journal_name_full CrystEngComm
_journal_page_first 5150
_journal_paper_doi 10.1039/c4ce00403e
_journal_volume 16
_journal_year 2014
_chemical_formula_moiety C20H46La4N8O75SiW12
_chemical_formula_sum 'C20 H46 La4 N8 O75 Si W12'
_chemical_formula_weight 4388.38
_chemical_name_systematic
;
 ?
;
_space_group_IT_number 14
_symmetry_cell_setting monoclinic
_symmetry_space_group_name_Hall '-P 2ybc'
_symmetry_space_group_name_H-M 'P 1 21/c 1'
_atom_sites_solution_hydrogens geom
_atom_sites_solution_primary direct
_atom_sites_solution_secondary difmap
_audit_creation_method SHELXL-97
_cell_angle_alpha 90.00
_cell_angle_beta 100.551(5)
_cell_angle_gamma 90.00
_cell_formula_units_Z 2
_cell_length_a 13.685(5)
_cell_length_b 13.144(4)
_cell_length_c 22.649(7)
_cell_measurement_temperature 293(2)
_cell_volume 4005(2)
_computing_cell_refinement 'SMART (Bruker, 2007)'
_computing_data_collection 'SMART (Bruker, 2007)'
_computing_data_reduction 'SMART (Bruker, 2007)'
_computing_molecular_graphics 'SHELXL-97 (Sheldrick, 1997)'
_computing_publication_material 'SHELXL-97 (Sheldrick, 1997)'
_computing_structure_refinement 'SHELXL-97 (Sheldrick, 1997)'
_computing_structure_solution 'SHELXL-97 (Sheldrick, 1997)'
_diffrn_ambient_temperature 293(2)
_diffrn_measured_fraction_theta_full 0.987
_diffrn_measured_fraction_theta_max 0.987
_diffrn_measurement_device_type 'CCD area detector'
_diffrn_measurement_method '\f and \w scans'
_diffrn_radiation_monochromator graphite
_diffrn_radiation_source 'fine-focus sealed tube'
_diffrn_radiation_type MoK\a
_diffrn_radiation_wavelength 0.71073
_diffrn_reflns_av_R_equivalents 0.1231
_diffrn_reflns_av_sigmaI/netI 0.1640
_diffrn_reflns_limit_h_max 16
_diffrn_reflns_limit_h_min -16
_diffrn_reflns_limit_k_max 16
_diffrn_reflns_limit_k_min -10
_diffrn_reflns_limit_l_max 27
_diffrn_reflns_limit_l_min -27
_diffrn_reflns_number 20014
_diffrn_reflns_theta_full 25.75
_diffrn_reflns_theta_max 25.75
_diffrn_reflns_theta_min 2.15
_exptl_absorpt_coefficient_mu 19.370
_exptl_absorpt_correction_T_max 0.352
_exptl_absorpt_correction_T_min 0.255
_exptl_absorpt_correction_type multi-scan
_exptl_absorpt_process_details 'SADABS (Sheldrick, 2001)'
_exptl_crystal_colour yellow
_exptl_crystal_density_diffrn 3.639
_exptl_crystal_density_method 'not measured'
_exptl_crystal_description block
_exptl_crystal_F_000 3796
_exptl_crystal_size_max 0.09
_exptl_crystal_size_mid 0.06
_exptl_crystal_size_min 0.055
_refine_diff_density_max 2.896
_refine_diff_density_min -3.600
_refine_diff_density_rms 0.494
_refine_ls_extinction_coef 0.00094(7)
_refine_ls_extinction_expression Fc^*^=kFc[1+0.001xFc^2^\l^3^/sin(2\q)]^-1/4^
_refine_ls_extinction_method SHELXL
_refine_ls_goodness_of_fit_ref 1.010
_refine_ls_hydrogen_treatment constr
_refine_ls_matrix_type full
_refine_ls_number_parameters 365
_refine_ls_number_reflns 7563
_refine_ls_number_restraints 6
_refine_ls_restrained_S_all 1.009
_refine_ls_R_factor_all 0.1585
_refine_ls_R_factor_gt 0.0838
_refine_ls_shift/su_max 0.000
_refine_ls_shift/su_mean 0.000
_refine_ls_structure_factor_coef Fsqd
_refine_ls_weighting_details 'calc w=1/[\s^2^(Fo^2^)+(0.0948P)^2^+0.0000P] where P=(Fo^2^+2Fc^2^)/3'
_refine_ls_weighting_scheme calc
_refine_ls_wR_factor_gt 0.1734
_refine_ls_wR_factor_ref 0.2035
_reflns_number_gt 4400
_reflns_number_total 7563
_reflns_threshold_expression >2sigma(I)
_cod_data_source_file c4ce00403e2.cif
_cod_data_source_block la3d
_cod_original_sg_symbol_Hall '-p 2ybc'
_cod_original_sg_symbol_H-M 'p 21/c'
_cod_database_code 7216458

loop_
_symmetry_equiv_pos_as_xyz
'x, y, z'
'-x, y+1/2, -z+1/2'
'-x, -y, -z'
'x, -y-1/2, z-1/2'

loop_
_atom_site_label
_atom_site_type_symbol
_atom_site_fract_x
_atom_site_fract_y
_atom_site_fract_z
_atom_site_U_iso_or_equiv
_atom_site_adp_type
_atom_site_occupancy
_atom_site_symmetry_multiplicity
_atom_site_calc_flag
_atom_site_refinement_flags
Si Si 0.5000 0.5000 0.5000 0.0086(19) Uani 1 2 d SU
W1 W 0.23809(11) 0.48897(11) 0.47599(7) 0.0414(4) Uani 1 1 d .
W2 W 0.35508(10) 0.68963(9) 0.41363(6) 0.0302(4) Uani 1 1 d .
W3 W 0.36624(11) 0.44240(10) 0.35741(6) 0.0370(4) Uani 1 1 d .
W4 W 0.50929(10) 0.25307(9) 0.44144(6) 0.0318(4) Uani 1 1 d .
W5 W 0.38202(9) 0.30063(8) 0.56149(6) 0.0250(3) Uani 1 1 d .
W6 W 0.37210(10) 0.54721(10) 0.62070(6) 0.0330(4) Uani 1 1 d .
La1 La 0.27569(12) 0.40167(11) 0.17655(8) 0.0176(4) Uani 1 1 d .
La2 La 0.78086(11) 0.40149(11) 0.22202(8) 0.0199(4) Uani 1 1 d .
O1A O 0.403(3) 0.527(3) 0.4564(17) 0.021(8) Uiso 0.50 1 d P
O1B O 0.502(3) 0.615(3) 0.4841(17) 0.023(9) Uiso 0.50 1 d P
O2A O 0.507(3) 0.427(2) 0.4403(16) 0.016(8) Uiso 0.50 1 d P
O2B O 0.597(3) 0.533(3) 0.4727(18) 0.026(9) Uiso 0.50 1 d P
O3 O 0.132(2) 0.4813(15) 0.4693(12) 0.055(8) Uani 1 1 d .
O4 O 0.258(2) 0.433(2) 0.3993(12) 0.062(7) Uiso 1 1 d .
O5 O 0.270(2) 0.358(2) 0.5137(13) 0.068(8) Uiso 1 1 d .
O6 O 0.269(3) 0.539(3) 0.5563(18) 0.029(10) Uiso 0.50 1 d P
O7 O 0.256(2) 0.625(2) 0.4425(14) 0.083(9) Uiso 1 1 d .
O8 O 0.2932(16) 0.7804(17) 0.3726(10) 0.044(6) Uani 1 1 d .
O9 O 0.483(2) 0.7223(19) 0.3977(12) 0.060(7) Uiso 1 1 d .
O10 O 0.3562(18) 0.5791(18) 0.3563(11) 0.051(7) Uiso 1 1 d .
O11 O 0.402(3) 0.312(3) 0.3913(19) 0.033(10) Uiso 0.50 1 d P
O12 O 0.5164(17) 0.1342(15) 0.4146(11) 0.046(6) Uani 1 1 d .
O13 O 0.608(2) 0.245(3) 0.5111(13) 0.097(12) Uani 1 1 d .
O14 O 0.412(2) 0.236(2) 0.4921(12) 0.062(7) Uiso 1 1 d .
O15 O 0.333(2) 0.205(2) 0.5916(12) 0.068(8) Uani 1 1 d .
O16 O 0.368(2) 0.403(2) 0.6201(12) 0.063(7) Uiso 1 1 d .
O17 O 0.3128(18) 0.5645(16) 0.6776(10) 0.045(6) Uani 1 1 d .
O18 O 0.509(2) 0.539(2) 0.6593(13) 0.074(9) Uiso 1 1 d .
O19 O 0.397(2) 0.683(2) 0.5959(14) 0.076(9) Uiso 1 1 d .
O20 O 0.3033(15) 0.4129(15) 0.2897(9) 0.033(5) Uiso 1 1 d .
O21 O 0.127(3) 0.338(3) 0.0876(18) 0.114(13) Uiso 1 1 d .
O22 O 0.277(3) 0.515(3) 0.0840(16) 0.098(11) Uiso 1 1 d .
O23 O 0.4477(14) 0.4772(13) 0.1883(9) 0.022(4) Uiso 1 1 d .
O24 O 0.6088(15) 0.4527(14) 0.1929(9) 0.028(5) Uiso 1 1 d .
O25 O 0.7904(17) 0.7332(17) 0.2903(10) 0.042(6) Uiso 1 1 d .
O26 O 0.7828(14) 0.5810(14) 0.2505(9) 0.026(5) Uiso 1 1 d .
O27 O 0.768(2) 0.489(2) 0.1191(12) 0.063(8) Uani 1 1 d .
O28 O 0.9038(18) 0.4038(19) 0.3249(11) 0.055(7) Uani 1 1 d .
O29 O 0.7224(15) 0.2414(14) 0.2643(9) 0.030(5) Uani 1 1 d .
O30 O 0.7397(14) 0.0830(13) 0.2969(9) 0.026(5) Uani 1 1 d .
O31 O 1.0538(15) -0.0454(15) 0.2974(9) 0.030(5) Uiso 1 1 d .
O32 O 0.8936(14) -0.0661(14) 0.3064(9) 0.027(5) Uiso 1 1 d .
O33 O 0.796(8) 0.206(7) 0.445(4) 0.16(4) Uiso 0.50 1 d P
O34 O 1.096(3) 0.340(3) 0.3239(16) 0.097(11) Uiso 1 1 d .
O35 O 0.787(4) 0.689(4) 0.104(2) 0.156(18) Uiso 1 1 d .
O36 O 0.912(3) 0.588(3) 0.4008(18) 0.113(12) Uiso 1 1 d .
O37 O -0.074(6) 0.386(6) 0.068(3) 0.11(3) Uiso 0.50 1 d P
O38 O 0.485(2) -0.054(2) 0.4353(13) 0.069(8) Uiso 1 1 d .
O39 O 0.377(6) 0.000(6) 0.476(4) 0.11(3) Uiso 0.50 1 d P
N1 N 0.4697(17) 0.6625(16) 0.2349(10) 0.019(5) Uiso 1 1 d .
H1 H 0.4091 0.6435 0.2234 0.022 Uiso 1 1 calc R
N2 N 0.5947(17) 0.7626(17) 0.2739(10) 0.023(5) Uani 1 1 d .
N3 N 0.8915(17) 0.2392(17) 0.2238(10) 0.023(5) Uiso 1 1 d .
N4 N 1.015(2) 0.1318(19) 0.2344(12) 0.034(6) Uiso 1 1 d .
H4 H 1.0701 0.1043 0.2296 0.041 Uiso 1 1 calc R
C1 C 0.498(2) 0.748(2) 0.2600(14) 0.032(7) Uiso 1 1 d .
H2 H 0.4534 0.7974 0.2677 0.038 Uiso 1 1 calc R
C2 C 0.5523(17) 0.6071(17) 0.2298(11) 0.011(5) Uiso 1 1 d .
C3 C 0.6312(18) 0.6706(18) 0.2541(11) 0.012(5) Uiso 1 1 d .
C4 C 0.736(2) 0.662(2) 0.2660(14) 0.029(7) Uiso 1 1 d .
C5 C 0.5336(19) 0.5037(18) 0.2003(12) 0.016(6) Uiso 1 1 d .
C6 C 0.988(2) 0.221(2) 0.2151(15) 0.038(8) Uiso 1 1 d .
H3 H 1.0265 0.2662 0.1979 0.046 Uiso 1 1 calc R
C7 C 0.866(2) 0.155(2) 0.2516(13) 0.022(6) Uiso 1 1 d .
C8 C 0.949(2) 0.0855(19) 0.2628(15) 0.028(7) Uani 1 1 d .
C9 C 0.966(2) -0.016(2) 0.2876(17) 0.042(9) Uani 1 1 d .
C10 C 0.774(2) 0.158(2) 0.2721(13) 0.024(7) Uiso 1 1 d .

loop_
_atom_site_aniso_label
_atom_site_aniso_U_11
_atom_site_aniso_U_22
_atom_site_aniso_U_33
_atom_site_aniso_U_23
_atom_site_aniso_U_13
_atom_site_aniso_U_12
Si 0.009(2) 0.009(2) 0.008(2) 0.0000(10) 0.0018(10) 0.0002(10)
W1 0.0354(9) 0.0412(8) 0.0496(11) -0.0075(7) 0.0133(7) -0.0057(6)
W2 0.0467(8) 0.0153(6) 0.0283(8) 0.0030(5) 0.0061(6) 0.0109(5)
W3 0.0478(9) 0.0333(7) 0.0265(8) 0.0058(6) -0.0021(7) -0.0190(6)
W4 0.0326(8) 0.0141(6) 0.0471(9) 0.0009(6) 0.0030(7) 0.0006(5)
W5 0.0342(7) 0.0146(6) 0.0276(8) 0.0022(5) 0.0090(6) -0.0062(5)
W6 0.0316(8) 0.0355(7) 0.0347(9) 0.0074(6) 0.0134(6) 0.0066(6)
La1 0.0197(8) 0.0079(7) 0.0261(10) -0.0007(7) 0.0067(7) 0.0009(6)
La2 0.0139(8) 0.0070(7) 0.0395(11) -0.0019(7) 0.0063(7) -0.0010(6)
O3 0.08(2) 0.019(12) 0.08(2) 0.017(12) 0.060(17) 0.021(11)
O8 0.043(15) 0.048(14) 0.046(16) 0.035(12) 0.018(12) 0.010(11)
O12 0.049(15) 0.015(11) 0.073(19) 0.006(11) 0.009(14) -0.008(10)
O13 0.07(2) 0.19(4) 0.05(2) 0.03(2) 0.031(18) 0.04(2)
O15 0.06(2) 0.08(2) 0.052(18) -0.002(14) -0.011(15) -0.040(16)
O17 0.064(17) 0.033(13) 0.048(16) 0.001(11) 0.034(14) 0.011(11)
O27 0.058(18) 0.067(18) 0.057(19) 0.025(14) -0.008(15) 0.008(14)
O28 0.044(16) 0.064(17) 0.050(17) -0.015(13) -0.011(13) -0.012(13)
O29 0.033(12) 0.026(11) 0.030(13) 0.013(9) 0.002(10) -0.004(9)
O30 0.026(11) 0.017(10) 0.040(13) -0.004(9) 0.015(10) -0.003(8)
N2 0.024(13) 0.028(13) 0.019(14) 0.012(10) 0.010(11) -0.005(10)
C8 0.014(15) 0.009(13) 0.06(2) -0.008(14) 0.016(15) 0.001(10)
C9 0.024(18) 0.029(18) 0.07(3) 0.022(17) 0.001(17) 0.013(14)

loop_
_atom_type_symbol
_atom_type_description
_atom_type_scat_dispersion_real
_atom_type_scat_dispersion_imag
_atom_type_scat_source
Si Si 0.0817 0.0704 'International Tables Vol C Tables 4.2.6.8 and 6.1.1.4'
W W -0.8490 6.8722 'International Tables Vol C Tables 4.2.6.8 and 6.1.1.4'
La La -0.2871 2.4523 'International Tables Vol C Tables 4.2.6.8 and 6.1.1.4'
O O 0.0106 0.0060 'International Tables Vol C Tables 4.2.6.8 and 6.1.1.4'
N N 0.0061 0.0033 'International Tables Vol C Tables 4.2.6.8 and 6.1.1.4'
C C 0.0033 0.0016 'International Tables Vol C Tables 4.2.6.8 and 6.1.1.4'
H H 0.0000 0.0000 'International Tables Vol C Tables 4.2.6.8 and 6.1.1.4'

loop_
_geom_angle_atom_site_label_1
_geom_angle_atom_site_label_2
_geom_angle_atom_site_label_3
_geom_angle
_geom_angle_site_symmetry_1
_geom_angle_site_symmetry_3
O1A Si O1A 180(2) . 3_666
O1A Si O1B 109.0(19) . 3_666
O1A Si O1B 71.0(19) 3_666 3_666
O1A Si O1B 71.0(19) . .
O1A Si O1B 109.0(19) 3_666 .
O1B Si O1B 180(3) 3_666 .
O1A Si O2B 111.3(19) . .
O1A Si O2B 68.7(19) 3_666 .
O1B Si O2B 113.4(18) 3_666 .
O1B Si O2B 66.6(18) . .
O1A Si O2B 68.7(19) . 3_666
O1A Si O2B 111.3(19) 3_666 3_666
O1B Si O2B 66.6(18) 3_666 3_666
O1B Si O2B 113.4(18) . 3_666
O2B Si O2B 180.000(5) . 3_666
O1A Si O2A 77.9(18) . .
O1A Si O2A 102.1(18) 3_666 .
O1B Si O2A 68.7(17) 3_666 .
O1B Si O2A 111.3(17) . .
O2B Si O2A 70.9(17) . .
O2B Si O2A 109.1(18) 3_666 .
O1A Si O2A 102.1(18) . 3_666
O1A Si O2A 77.9(18) 3_666 3_666
O1B Si O2A 111.3(17) 3_666 3_666
O1B Si O2A 68.7(17) . 3_666
O2B Si O2A 109.1(18) . 3_666
O2B Si O2A 70.9(17) 3_666 3_666
O2A Si O2A 180.0(14) . 3_666
O3 W1 O6 99.9(15) . .
O3 W1 O5 97.3(11) . .
O6 W1 O5 83.9(14) . .
O3 W1 O4 100.7(13) . .
O6 W1 O4 159.1(14) . .
O5 W1 O4 90.0(11) . .
O3 W1 O7 102.4(12) . .
O6 W1 O7 91.9(15) . .
O5 W1 O7 160.2(13) . .
O4 W1 O7 87.1(12) . .
O3 W1 O2B 154.3(13) . 3_666
O6 W1 O2B 62.9(15) . 3_666
O5 W1 O2B 63.5(12) . 3_666
O4 W1 O2B 96.5(12) . 3_666
O7 W1 O2B 97.3(13) . 3_666
O3 W1 O1A 161.8(13) . .
O6 W1 O1A 92.8(15) . .
O5 W1 O1A 97.0(12) . .
O4 W1 O1A 68.1(12) . .
O7 W1 O1A 63.8(12) . .
O2B W1 O1A 43.9(13) 3_666 .
O8 W2 O7 101.5(12) . .
O8 W2 O13 101.7(14) . 3_666
O7 W2 O13 89.0(14) . 3_666
O8 W2 O9 97.2(11) . .
O7 W2 O9 161.2(13) . .
O13 W2 O9 88.0(12) 3_666 .
O8 W2 O10 103.3(11) . .
O7 W2 O10 89.4(12) . .
O13 W2 O10 154.8(12) 3_666 .
O9 W2 O10 85.5(10) . .
O8 W2 O1A 162.0(12) . .
O7 W2 O1A 66.6(13) . .
O13 W2 O1A 91.9(14) 3_666 .
O9 W2 O1A 94.9(11) . .
O10 W2 O1A 64.5(11) . .
O8 W2 O1B 154.8(12) . .
O7 W2 O1B 98.7(13) . .
O13 W2 O1B 63.8(12) 3_666 .
O9 W2 O1B 63.5(11) . .
O10 W2 O1B 91.7(11) . .
O1A W2 O1B 43.0(12) . .
O20 W3 O10 101.2(11) . .
O20 W3 O18 100.8(12) . 3_666
O10 W3 O18 86.2(12) . 3_666
O20 W3 O4 97.3(11) . .
O10 W3 O4 90.3(11) . .
O18 W3 O4 161.9(13) 3_666 .
O20 W3 O11 102.4(15) . .
O10 W3 O11 156.3(15) . .
O18 W3 O11 91.4(15) 3_666 .
O4 W3 O11 84.7(14) . .
O20 W3 O2A 153.3(10) . .
O10 W3 O2A 98.1(11) . .
O18 W3 O2A 62.2(12) 3_666 .
O4 W3 O2A 100.8(11) . .
O11 W3 O2A 60.5(15) . .
O20 W3 O1A 157.9(11) . .
O10 W3 O1A 64.2(11) . .
O18 W3 O1A 94.9(13) 3_666 .
O4 W3 O1A 67.8(12) . .
O11 W3 O1A 92.6(15) . .
O2A W3 O1A 48.7(11) . .
O12 W4 O11 105.1(15) . .
O12 W4 O19 99.7(12) . 3_666
O11 W4 O19 93.7(16) . 3_666
O12 W4 O13 99.6(14) . .
O11 W4 O13 154.6(16) . .
O19 W4 O13 87.7(13) 3_666 .
O12 W4 O14 101.7(11) . .
O11 W4 O14 81.8(15) . .
O19 W4 O14 158.6(12) 3_666 .
O13 W4 O14 87.8(11) . .
O12 W4 O2A 157.5(12) . .
O11 W4 O2A 64.3(15) . .
O19 W4 O2A 63.1(12) 3_666 .
O13 W4 O2A 94.2(15) . .
O14 W4 O2A 96.4(11) . .
O12 W4 O1B 157.2(12) . 3_666
O11 W4 O1B 89.0(15) . 3_666
O19 W4 O1B 97.2(12) 3_666 3_666
O13 W4 O1B 65.8(14) . 3_666
O14 W4 O1B 62.0(11) . 3_666
O2A W4 O1B 45.3(12) . 3_666
O15 W5 O5 101.2(13) . .
O15 W5 O14 99.9(12) . .
O5 W5 O14 88.7(12) . .
O15 W5 O16 98.6(12) . .
O5 W5 O16 87.0(12) . .
O14 W5 O16 161.5(11) . .
O15 W5 O9 96.4(13) . 3_666
O5 W5 O9 162.3(11) . 3_666
O14 W5 O9 89.6(11) . 3_666
O16 W5 O9 89.1(11) . 3_666
O15 W5 O1B 156.7(14) . 3_666
O5 W5 O1B 96.0(12) . 3_666
O14 W5 O1B 64.7(12) . 3_666
O16 W5 O1B 97.8(12) . 3_666
O9 W5 O1B 67.5(12) 3_666 3_666
O15 W5 O2B 159.4(14) . 3_666
O5 W5 O2B 64.5(13) . 3_666
O14 W5 O2B 94.7(12) . 3_666
O16 W5 O2B 67.2(12) . 3_666
O9 W5 O2B 98.1(12) 3_666 3_666
O1B W5 O2B 43.8(12) 3_666 3_666
O17 W6 O6 102.3(15) . .
O17 W6 O16 97.2(11) . .
O6 W6 O16 85.3(14) . .
O17 W6 O18 103.2(12) . .
O6 W6 O18 154.2(14) . .
O16 W6 O18 88.2(12) . .
O17 W6 O19 103.9(11) . .
O6 W6 O19 88.6(15) . .
O16 W6 O19 158.8(12) . .
O18 W6 O19 88.5(13) . .
O17 W6 O2A 158.1(12) . 3_666
O6 W6 O2A 93.4(15) . 3_666
O16 W6 O2A 99.2(11) . 3_666
O18 W6 O2A 63.1(12) . 3_666
O19 W6 O2A 60.9(12) . 3_666
O17 W6 O2B 155.2(12) . 3_666
O6 W6 O2B 61.2(15) . 3_666
O16 W6 O2B 64.9(12) . 3_666
O18 W6 O2B 93.5(12) . 3_666
O19 W6 O2B 94.5(12) . 3_666
O2A W6 O2B 46.6(12) 3_666 3_666
O32 La1 O30 70.8(6) 2_655 2_655
O32 La1 O23 143.6(6) 2_655 .
O30 La1 O23 73.4(6) 2_655 .
O32 La1 O20 78.5(7) 2_655 .
O30 La1 O20 72.6(6) 2_655 .
O23 La1 O20 84.6(6) . .
O32 La1 O25 73.0(7) 2_655 2_645
O30 La1 O25 135.4(6) 2_655 2_645
O23 La1 O25 133.1(7) . 2_645
O20 La1 O25 75.4(7) . 2_645
O32 La1 O22 100.3(9) 2_655 .
O30 La1 O22 69.9(9) 2_655 .
O23 La1 O22 73.3(9) . .
O20 La1 O22 140.5(9) . .
O25 La1 O22 142.7(10) 2_645 .
O32 La1 O15 128.8(8) 2_655 4_565
O30 La1 O15 138.1(8) 2_655 4_565
O23 La1 O15 83.7(8) . 4_565
O20 La1 O15 140.4(7) . 4_565
O25 La1 O15 85.5(8) 2_645 4_565
O22 La1 O15 70.1(10) . 4_565
O32 La1 N2 129.1(6) 2_655 2_645
O30 La1 N2 129.9(7) 2_655 2_645
O23 La1 N2 71.8(6) . 2_645
O20 La1 N2 69.3(6) . 2_645
O25 La1 N2 61.5(7) 2_645 2_645
O22 La1 N2 129.7(9) . 2_645
O15 La1 N2 71.1(7) 4_565 2_645
O32 La1 O21 64.4(9) 2_655 .
O30 La1 O21 113.0(10) 2_655 .
O23 La1 O21 139.2(9) . .
O20 La1 O21 136.1(9) . .
O25 La1 O21 72.1(10) 2_645 .
O22 La1 O21 72.1(11) . .
O15 La1 O21 64.8(10) 4_565 .
N2 La1 O21 116.9(10) 2_645 .
O24 La2 O26 76.5(6) . .
O24 La2 O31 138.2(7) . 2_755
O26 La2 O31 79.0(6) . 2_755
O24 La2 O29 88.6(6) . .
O26 La2 O29 134.4(6) . .
O31 La2 O29 132.0(6) 2_755 .
O24 La2 O27 74.1(7) . .
O26 La2 O27 78.7(8) . .
O31 La2 O27 68.3(8) 2_755 .
O29 La2 O27 138.3(8) . .
O24 La2 N3 139.8(7) . .
O26 La2 N3 143.7(7) . .
O31 La2 N3 71.8(7) 2_755 .
O29 La2 N3 62.1(7) . .
O27 La2 N3 108.8(8) . .
O24 La2 O28 132.4(7) . .
O26 La2 O28 77.3(7) . .
O31 La2 O28 72.3(7) 2_755 .
O29 La2 O28 82.4(7) . .
O27 La2 O28 136.8(8) . .
N3 La2 O28 73.7(8) . .
O24 La2 O8 75.2(7) . 2_645
O26 La2 O8 139.4(7) . 2_645
O31 La2 O8 104.2(6) 2_755 2_645
O29 La2 O8 73.1(7) . 2_645
O27 La2 O8 65.9(8) . 2_645
N3 La2 O8 70.4(7) . 2_645
O28 La2 O8 142.9(8) . 2_645
O24 La2 O17 67.4(7) . 3_666
O26 La2 O17 67.8(6) . 3_666
O31 La2 O17 131.0(7) 2_755 3_666
O29 La2 O17 66.7(6) . 3_666
O27 La2 O17 133.4(8) . 3_666
N3 La2 O17 117.5(7) . 3_666
O28 La2 O17 66.2(8) . 3_666
O8 La2 O17 124.5(7) 2_645 3_666
Si O1A O2B 57.7(17) . 3_666
Si O1A O1B 54.7(17) . .
O2B O1A O1B 95(2) 3_666 .
Si O1A W2 127.4(19) . .
O2B O1A W2 136(2) 3_666 .
O1B O1A W2 72.7(17) . .
Si O1A W1 123.6(19) . .
O2B O1A W1 65.9(16) 3_666 .
O1B O1A W1 137(2) . .
W2 O1A W1 93.8(12) . .
Si O1A W3 118.6(18) . .
O2B O1A W3 125(2) 3_666 .
O1B O1A W3 128(2) . .
W2 O1A W3 92.3(13) . .
W1 O1A W3 91.8(12) . .
Si O1B O2B 58.6(16) . .
Si O1B O1A 54.3(16) . .
O2B O1B O1A 95(2) . .
Si O1B W5 127.3(19) . 3_666
O2B O1B W5 68.8(16) . 3_666
O1A O1B W5 133(2) . 3_666
Si O1B W4 121.7(19) . 3_666
O2B O1B W4 133(2) . 3_666
O1A O1B W4 124(2) . 3_666
W5 O1B W4 95.9(13) 3_666 3_666
Si O1B W2 118.6(19) . .
O2B O1B W2 132(2) . .
O1A O1B W2 64.3(16) . .
W5 O1B W2 93.6(13) 3_666 .
W4 O1B W2 91.0(11) 3_666 .
Si O2A W4 124.4(17) . .
Si O2A W6 122.8(17) . 3_666
W4 O2A W6 98.1(12) . 3_666
Si O2A W3 114.7(16) . .
W4 O2A W3 95.6(12) . .
W6 O2A W3 94.4(12) 3_666 .
Si O2B O1B 54.8(16) . .
Si O2B O1A 53.6(16) . 3_666
O1B O2B O1A 91(2) . 3_666
Si O2B W5 122.0(19) . 3_666
O1B O2B W5 67.3(16) . 3_666
O1A O2B W5 137(2) 3_666 3_666
Si O2B W1 124(2) . 3_666
O1B O2B W1 133(2) . 3_666
O1A O2B W1 70.1(17) 3_666 3_666
W5 O2B W1 96.6(13) 3_666 3_666
Si O2B W6 119.4(19) . 3_666
O1B O2B W6 130(2) . 3_666
O1A O2B W6 127(2) 3_666 3_666
W5 O2B W6 93.7(13) 3_666 3_666
W1 O2B W6 94.2(12) 3_666 3_666
W3 O4 W1 132.2(15) . .
W5 O5 W1 135.2(16) . .
W6 O6 W1 142(2) . .
W2 O7 W1 135.4(17) . .
W2 O8 La2 161.7(12) . 2_655
W2 O9 W5 135.0(15) . 3_666
W3 O10 W2 138.0(14) . .
W4 O11 W3 138(2) . .
W4 O13 W2 139.3(18) . 3_666
W5 O14 W4 136.5(15) . .
W5 O15 La1 157.1(14) . 4_566
W6 O16 W5 134.1(15) . .
W6 O17 La2 177.3(14) . 3_666
W3 O18 W6 140.1(17) 3_666 .
W4 O19 W6 137.0(16) 3_666 .
W3 O20 La1 155.0(11) . .
C5 O23 La1 171.0(18) . .
C5 O24 La2 152.4(18) . .
C4 O25 La1 124(2) . 2_655
C4 O26 La2 150.0(17) . .
C10 O29 La2 123.9(17) . .
C10 O30 La1 155.6(17) . 2_645
C9 O31 La2 160(2) . 2_745
C9 O32 La1 157.0(18) . 2_645
C1 N1 C2 108(2) . .
C1 N2 C3 102(2) . .
C1 N2 La1 140(2) . 2_655
C3 N2 La1 118.5(15) . 2_655
C7 N3 C6 105(2) . .
C7 N3 La2 118.4(16) . .
C6 N3 La2 134.7(19) . .
C6 N4 C8 113(3) . .
N1 C1 N2 116(3) . .
N1 C2 C3 104(2) . .
N1 C2 C5 116(2) . .
C3 C2 C5 140(2) . .
C2 C3 N2 110(2) . .
C2 C3 C4 136(2) . .
N2 C3 C4 114(2) . .
O25 C4 O26 116(3) . .
O25 C4 C3 122(3) . .
O26 C4 C3 122(3) . .
O23 C5 O24 127(2) . .
O23 C5 C2 116(2) . .
O24 C5 C2 117(2) . .
N4 C6 N3 110(3) . .
N3 C7 C10 117(2) . .
N3 C7 C8 110(2) . .
C10 C7 C8 132(3) . .
N4 C8 C7 102(2) . .
N4 C8 C9 122(3) . .
C7 C8 C9 135(3) . .
O31 C9 O32 123(3) . .
O31 C9 C8 115(3) . .
O32 C9 C8 121(3) . .
O30 C10 O29 119(2) . .
O30 C10 C7 123(3) . .
O29 C10 C7 118(2) . .

loop_
_geom_bond_atom_site_label_1
_geom_bond_atom_site_label_2
_geom_bond_distance
_geom_bond_site_symmetry_2
Si O1A 1.55(4) .
Si O1A 1.55(4) 3_666
Si O1B 1.56(3) 3_666
Si O1B 1.56(3) .
Si O2B 1.63(4) .
Si O2B 1.63(4) 3_666
Si O2A 1.68(3) .
Si O2A 1.68(3) 3_666
W1 O3 1.43(3) .
W1 O6 1.91(4) .
W1 O5 1.94(3) .
W1 O4 1.95(3) .
W1 O7 1.97(3) .
W1 O2B 2.36(4) 3_666
W1 O1A 2.43(4) .
W2 O8 1.65(2) .
W2 O7 1.82(3) .
W2 O13 1.90(3) 3_666
W2 O9 1.90(3) .
W2 O10 1.95(2) .
W2 O1A 2.38(4) .
W2 O1B 2.52(4) .
W3 O20 1.66(2) .
W3 O10 1.80(2) .
W3 O18 1.84(3) 3_666
W3 O4 1.90(3) .
W3 O11 1.90(4) .
W3 O2A 2.44(4) .
W3 O1A 2.47(4) .
W4 O12 1.69(2) .
W4 O11 1.86(4) .
W4 O19 1.86(3) 3_666
W4 O13 1.88(3) .
W4 O14 1.92(3) .
W4 O2A 2.29(3) .
W4 O1B 2.44(4) 3_666
W5 O15 1.64(3) .
W5 O5 1.86(3) .
W5 O14 1.89(3) .
W5 O16 1.92(3) .
W5 O9 1.93(3) 3_666
W5 O1B 2.33(3) 3_666
W5 O2B 2.35(4) 3_666
W6 O17 1.66(2) .
W6 O6 1.84(4) .
W6 O16 1.90(3) .
W6 O18 1.92(3) .
W6 O19 1.92(3) .
W6 O2A 2.36(3) 3_666
W6 O2B 2.47(4) 3_666
La1 O32 2.455(19) 2_655
La1 O30 2.476(18) 2_655
La1 O23 2.523(18) .
La1 O20 2.52(2) .
La1 O25 2.56(2) 2_645
La1 O22 2.57(3) .
La1 O15 2.61(3) 4_565
La1 N2 2.65(2) 2_645
La1 O21 2.72(4) .
La2 O24 2.42(2) .
La2 O26 2.445(18) .
La2 O31 2.48(2) 2_755
La2 O29 2.503(18) .
La2 O27 2.57(2) .
La2 N3 2.61(2) .
La2 O28 2.61(2) .
La2 O8 2.71(2) 2_645
La2 O17 2.84(2) 3_666
O1A O2B 1.79(5) 3_666
O1A O1B 1.80(5) .
O1B O2B 1.75(5) .
O1B W5 2.33(3) 3_666
O1B W4 2.44(4) 3_666
O2A W6 2.36(3) 3_666
O2B O1A 1.79(5) 3_666
O2B W5 2.35(4) 3_666
O2B W1 2.36(4) 3_666
O2B W6 2.47(4) 3_666
O8 La2 2.71(2) 2_655
O9 W5 1.93(3) 3_666
O13 W2 1.90(3) 3_666
O15 La1 2.61(3) 4_566
O17 La2 2.84(2) 3_666
O18 W3 1.84(3) 3_666
O19 W4 1.86(3) 3_666
O23 C5 1.21(3) .
O24 C5 1.26(3) .
O25 C4 1.25(4) .
O25 La1 2.56(2) 2_655
O26 C4 1.33(3) .
O29 C10 1.30(3) .
O30 C10 1.27(3) .
O30 La1 2.476(18) 2_645
O31 C9 1.25(3) .
O31 La2 2.483(19) 2_745
O32 C9 1.32(4) .
O32 La1 2.455(19) 2_645
N1 C1 1.29(4) .
N1 C2 1.37(3) .
N2 C1 1.31(4) .
N2 C3 1.41(3) .
N2 La1 2.65(2) 2_655
N3 C7 1.35(3) .
N3 C6 1.39(4) .
N4 C6 1.28(4) .
N4 C8 1.35(3) .
C2 C3 1.40(3) .
C2 C5 1.52(3) .
C3 C4 1.42(4) .
C7 C10 1.42(4) .
C7 C8 1.45(4) .
C8 C9 1.46(4) .
